data_4116944
loop_
_publ_author_name
'Michael M. Haley'
'Michael L. Bell'
'Jamieson J. English'
'Charles A. Johnson'
'Timothy J. R. Weakley'

_publ_section_title
;
 Versatile Synthetic Route to and DSC Analysis of Dehydrobenzoannulenes:
 Crystal Structure of a Heretofore Inaccessible [20]Annulene Derivative
;
_journal_name_full 'Journal of the American Chemical Society'
_journal_page_first 2956
_journal_page_last 2957
_journal_paper_doi 10.1021/ja964048h
_journal_volume 119
_journal_year 1997
_chemical_formula_moiety 'C36 H16 '
_chemical_formula_sum 'C36 H16'
_chemical_formula_weight 448.52
_space_group_IT_number 15
_symmetry_cell_setting monoclinic
_symmetry_Int_Tables_number 15
_symmetry_space_group_name_Hall '-C 2yc'
_symmetry_space_group_name_H-M 'C 1 2/c 1'
_audit_creation_date 'Sat Nov 16 15:20:11 1996'
_audit_creation_method 'from TEXRAY.INF file'
_cell_angle_alpha 90
_cell_angle_beta 90.16(3)
_cell_angle_gamma 90
_cell_formula_units_Z 8
_cell_length_a 16.223(4)
_cell_length_b 12.601(3)
_cell_length_c 24.378(8)
_cell_measurement_reflns_used 25
_cell_measurement_temperature 294.2
_cell_measurement_theta_max 24.0
_cell_measurement_theta_min 22.0
_cell_volume 4983(2)
_computing_cell_refinement 'Enraf-Nonius software v.5 '
_computing_data_collection 'Enraf-Nonius software v.5 '
_computing_data_reduction 'MSC TEXSAN suite v.5.0 (1989) '
_computing_publication_material 'MSC TEXSAN suite v.5.0 (1989) '
_computing_structure_refinement 'MSC TEXSAN suite v.5.0 (1989) '
_computing_structure_solution 'MSC TEXSAN suite v.5.0 (1989) '
_diffrn_ambient_temperature 294.2
_diffrn_measurement_device CAD4
_diffrn_measurement_method 'omega scans with profile analysis'
_diffrn_orient_matrix_UB_11 -0.01633
_diffrn_orient_matrix_UB_12 -0.06981
_diffrn_orient_matrix_UB_13 0.01613
_diffrn_orient_matrix_UB_21 0.04918
_diffrn_orient_matrix_UB_22 -0.03411
_diffrn_orient_matrix_UB_23 -0.01721
_diffrn_orient_matrix_UB_31 0.03333
_diffrn_orient_matrix_UB_32 0.01602
_diffrn_orient_matrix_UB_33 0.03354
_diffrn_radiation_detector 'scintillation counter'
_diffrn_radiation_monochromator graphite
_diffrn_radiation_source 'X-ray tube'
_diffrn_radiation_type MoKalpha
_diffrn_radiation_wavelength 0.7107
_diffrn_reflns_av_R_equivalents 1.62
_diffrn_reflns_limit_h_max 17
_diffrn_reflns_limit_h_min 0
_diffrn_reflns_limit_k_max 13
_diffrn_reflns_limit_k_min 0
_diffrn_reflns_limit_l_max 26
_diffrn_reflns_limit_l_min -26
_diffrn_reflns_number 3802
_diffrn_reflns_theta_max 22.99
_diffrn_reflns_theta_min 1.5
_diffrn_standards_decay_% -2.60
_diffrn_standards_interval_count 60
_diffrn_standards_number 3
_exptl_absorpt_coefficient_mu 0.063
_exptl_absorpt_correction_type none
_exptl_crystal_colour grey
_exptl_crystal_density_diffrn 1.196
_exptl_crystal_density_meas 0.000
_exptl_crystal_description prism
_exptl_crystal_F_000 1856.00
_exptl_crystal_size_max 0.450
_exptl_crystal_size_mid 0.200
_exptl_crystal_size_min 0.160
_refine_diff_density_max -0.20
_refine_diff_density_min 0.19
_refine_ls_extinction_coef 0.00000
_refine_ls_extinction_method none
_refine_ls_goodness_of_fit_obs 1.625
_refine_ls_hydrogen_treatment noref
_refine_ls_matrix_type full
_refine_ls_number_parameters 325
_refine_ls_number_reflns 2651
_refine_ls_number_restraints 0
_refine_ls_R_factor_obs 0.0605
_refine_ls_shift/esd_max 0.0284
_refine_ls_structure_factor_coef F
_refine_ls_weighting_scheme sigma
_refine_ls_wR_factor_obs 0.0411
_reflns_number_observed 2651
_reflns_number_total 3802
_reflns_observed_criterion 1.00
_cod_data_source_file ja964048h.cif
_cod_data_source_block C36H16
_cod_original_cell_volume 4983(4)
_cod_original_sg_symbol_H-M 'C 2/c'
_cod_original_formula_sum 'C36 H16 '
_cod_database_code 4116944

loop_
_symmetry_equiv_pos_as_xyz
'   +x,   +y,   +z'
'1/2+x,1/2+y,   +z'
'   -x,   +y,1/2-z'
1/2-x,1/2+y,1/2-z
'   -x,   -y,   -z'
'1/2-x,1/2-y,   -z'
'   +x,   -y,1/2+z'
1/2+x,1/2-y,1/2+z

loop_
_atom_site_aniso_label
_atom_site_aniso_U_11
_atom_site_aniso_U_22
_atom_site_aniso_U_33
_atom_site_aniso_U_12
_atom_site_aniso_U_13
_atom_site_aniso_U_23
C(1) 0.052(2) 0.045(2) 0.052(2) 0.003(2) 0.003(2) -0.004(1)
C(2) 0.057(2) 0.045(2) 0.043(2) 0.004(2) 0.005(2) -0.003(1)
C(3) 0.049(2) 0.042(2) 0.038(2) 0.006(1) 0.000(1) 0.001(1)
C(4) 0.054(2) 0.068(2) 0.046(2) 0.008(2) 0.007(2) 0.006(2)
C(5) 0.071(2) 0.063(2) 0.045(2) 0.002(2) 0.005(2) 0.010(2)
C(6) 0.065(2) 0.060(2) 0.049(2) 0.004(2) -0.011(2) 0.010(2)
C(7) 0.049(2) 0.055(2) 0.062(2) 0.003(2) 0.001(2) 0.007(2)
C(8) 0.052(2) 0.043(2) 0.043(2) 0.001(1) 0.006(1) 0.002(1)
C(9) 0.055(2) 0.050(2) 0.051(2) 0.001(2) 0.005(2) 0.002(2)
C(10) 0.051(2) 0.057(2) 0.051(2) -0.001(2) 0.007(2) 0.000(2)
C(11) 0.051(2) 0.056(2) 0.048(2) -0.002(2) 0.005(2) -0.001(2)
C(12) 0.049(2) 0.057(2) 0.044(2) -0.003(2) 0.000(1) -0.003(2)
C(13) 0.041(2) 0.061(2) 0.036(2) -0.006(2) -0.001(1) 0.000(1)
C(14) 0.055(2) 0.069(2) 0.043(2) 0.002(2) 0.000(2) -0.005(2)
C(15) 0.057(2) 0.086(2) 0.043(2) -0.002(2) 0.010(2) -0.010(2)
C(16) 0.078(2) 0.081(3) 0.054(2) -0.009(2) 0.020(2) 0.007(2)
C(17) 0.078(2) 0.061(2) 0.063(2) -0.006(2) 0.019(2) 0.008(2)
C(18) 0.048(2) 0.056(2) 0.045(2) -0.004(2) 0.004(1) -0.003(2)
C(19) 0.057(2) 0.055(2) 0.053(2) -0.001(2) 0.004(2) -0.001(2)
C(20) 0.055(2) 0.057(2) 0.054(2) -0.001(2) 0.004(2) -0.003(2)
C(21) 0.054(2) 0.055(2) 0.056(2) 0.000(2) 0.001(2) 0.003(2)
C(22) 0.053(2) 0.057(2) 0.053(2) 0.004(2) -0.001(2) 0.002(2)
C(23) 0.056(2) 0.053(2) 0.044(2) 0.008(2) -0.002(2) -0.003(2)
C(24) 0.067(2) 0.065(2) 0.065(2) -0.001(2) -0.004(2) -0.009(2)
C(25) 0.079(3) 0.068(2) 0.083(2) -0.004(2) -0.015(2) -0.025(2)
C(26) 0.080(3) 0.077(3) 0.063(2) 0.006(2) 0.001(2) -0.028(2)
C(27) 0.065(2) 0.069(2) 0.058(2) 0.010(2) 0.008(2) -0.006(2)
C(28) 0.051(2) 0.047(2) 0.049(2) 0.008(2) -0.001(2) -0.001(2)
C(29) 0.057(2) 0.048(2) 0.057(2) 0.007(2) 0.002(2) 0.003(2)
C(30) 0.056(2) 0.047(2) 0.067(2) 0.005(2) -0.001(2) 0.003(2)
C(31) 0.053(2) 0.047(2) 0.067(2) 0.005(2) -0.009(2) 0.007(2)
C(32) 0.083(3) 0.058(2) 0.121(3) 0.008(2) -0.038(2) 0.012(2)
C(33) 0.084(3) 0.084(3) 0.122(3) 0.003(2) -0.059(2) 0.020(3)
C(34) 0.088(3) 0.076(3) 0.102(3) -0.008(2) -0.043(2) 0.004(2)
C(35) 0.073(2) 0.056(2) 0.074(2) -0.003(2) -0.022(2) 0.004(2)
C(36) 0.048(2) 0.048(2) 0.052(2) 0.006(2) -0.006(1) 0.006(2)

loop_
_atom_site_label
_atom_site_fract_x
_atom_site_fract_y
_atom_site_fract_z
_atom_site_U_iso_or_equiv
_atom_site_thermal_displace_type
C(1) 0.5459(2) 0.2560(2) 0.3936(1) 0.0499(9) Uij
C(2) 0.5914(2) 0.2103(2) 0.4239(1) 0.0485(9) Uij
C(3) 0.6471(2) 0.1596(2) 0.46204(10) 0.0429(9) Uij
C(4) 0.6199(2) 0.1340(2) 0.5145(1) 0.0561(10) Uij
C(5) 0.6747(2) 0.0936(2) 0.5526(1) 0.059(1) Uij
C(6) 0.7554(2) 0.0776(2) 0.5392(1) 0.058(1) Uij
C(7) 0.7828(2) 0.0992(2) 0.4870(1) 0.0555(10) Uij
C(8) 0.7284(2) 0.1404(2) 0.44790(10) 0.0460(9) Uij
C(9) 0.7583(2) 0.1677(2) 0.3945(1) 0.0518(9) Uij
C(10) 0.7858(2) 0.1947(2) 0.3514(1) 0.0528(10) Uij
C(11) 0.8201(2) 0.2342(2) 0.3042(1) 0.0516(10) Uij
C(12) 0.8530(2) 0.2729(2) 0.2656(1) 0.0497(9) Uij
C(13) 0.8924(2) 0.3289(2) 0.22211(10) 0.0460(9) Uij
C(14) 0.9456(2) 0.2780(2) 0.1862(1) 0.0557(10) Uij
C(15) 0.9841(2) 0.3341(3) 0.1452(1) 0.062(1) Uij
C(16) 0.9689(2) 0.4399(3) 0.1386(1) 0.071(1) Uij
C(17) 0.9170(2) 0.4925(2) 0.1738(1) 0.067(1) Uij
C(18) 0.8793(2) 0.4380(2) 0.2164(1) 0.0497(9) Uij
C(19) 0.8296(2) 0.4928(2) 0.2551(1) 0.0552(10) Uij
C(20) 0.7907(2) 0.5372(2) 0.2894(1) 0.0553(10) Uij
C(21) 0.7477(2) 0.5890(2) 0.3297(1) 0.0550(10) Uij
C(22) 0.7120(2) 0.6340(2) 0.3657(1) 0.0541(10) Uij
C(23) 0.6745(2) 0.6873(2) 0.4109(1) 0.0509(9) Uij
C(24) 0.7070(2) 0.7822(3) 0.4292(1) 0.066(1) Uij
C(25) 0.6725(2) 0.8334(3) 0.4737(1) 0.077(1) Uij
C(26) 0.6073(2) 0.7878(3) 0.5006(1) 0.073(1) Uij
C(27) 0.5737(2) 0.6945(3) 0.4826(1) 0.064(1) Uij
C(28) 0.6050(2) 0.6439(2) 0.4369(1) 0.0491(9) Uij
C(29) 0.5639(2) 0.5544(2) 0.4134(1) 0.054(1) Uij
C(30) 0.5286(2) 0.4865(2) 0.3891(1) 0.057(1) Uij
C(31) 0.4812(2) 0.4159(2) 0.3549(1) 0.056(1) Uij
C(32) 0.4265(2) 0.4597(3) 0.3173(2) 0.087(1) Uij
C(33) 0.3810(2) 0.3963(3) 0.2824(2) 0.097(2) Uij
C(34) 0.3887(2) 0.2896(3) 0.2842(2) 0.089(1) Uij
C(35) 0.4425(2) 0.2434(2) 0.3211(1) 0.068(1) Uij
C(36) 0.4893(2) 0.3061(2) 0.3562(1) 0.0495(9) Uij
H(1) 0.5637 0.1443 0.5241 0.0673 Uij
H(2) 0.6560 0.0768 0.5885 0.0712 Uij
H(3) 0.7928 0.0514 0.5660 0.0696 Uij
H(4) 0.8387 0.0861 0.4775 0.0666 Uij
H(5) 0.9555 0.2041 0.1900 0.0668 Uij
H(6) 1.0213 0.2990 0.1213 0.0742 Uij
H(7) 0.9944 0.4775 0.1095 0.0852 Uij
H(8) 0.9070 0.5662 0.1690 0.0810 Uij
H(9) 0.7533 0.8124 0.4112 0.0787 Uij
H(10) 0.6938 0.8997 0.4856 0.0922 Uij
H(11) 0.5853 0.8215 0.5322 0.0877 Uij
H(12) 0.5285 0.6642 0.5017 0.0769 Uij
H(13) 0.4202 0.5346 0.3156 0.1049 Uij
H(14) 0.3440 0.4280 0.2569 0.1161 Uij
H(15) 0.3571 0.2464 0.2601 0.1064 Uij
H(16) 0.4476 0.1684 0.3225 0.0811 Uij

loop_
_atom_type_symbol
_atom_type_oxidation_number
_atom_type_number_in_cell
_atom_type_scat_dispersion_real
_atom_type_scat_dispersion_imag
_atom_type_scat_source
C 0 288 0.002 0.002 'International Tables'
H 0 128 0.000 0.000 'International Tables'

loop_
_geom_angle_atom_site_label_1
_geom_angle_atom_site_label_2
_geom_angle_atom_site_label_3
_geom_angle
_geom_angle_publ_flag
C2 C1 C36 177.1(3) yes
C1 C2 C3 177.2(3) yes
C2 C3 C4 119.6(2) yes
C2 C3 C8 120.8(2) yes
C4 C3 C8 119.5(2) yes
C3 C4 C5 119.9(3) yes
C4 C5 C6 120.5(3) yes
C5 C6 C7 120.3(3) yes
C6 C7 C8 119.9(3) yes
C3 C8 C7 119.7(2) yes
C3 C8 C9 120.7(3) yes
C7 C8 C9 119.6(3) yes
C8 C9 C10 176.4(3) yes
C9 C10 C11 174.6(3) yes
C10 C11 C12 175.4(3) yes
C11 C12 C13 174.5(3) yes
C12 C13 C14 121.5(3) yes
C12 C13 C18 119.4(3) yes
C14 C13 C18 119.1(3) yes
C13 C14 C15 120.4(3) yes
C14 C15 C16 120.2(3) yes
C15 C16 C17 120.6(3) yes
C16 C17 C18 120.1(3) yes
C13 C18 C17 119.5(3) yes
C13 C18 C19 119.9(3) yes
C17 C18 C19 120.6(3) yes
C18 C19 C20 176.8(3) yes
C19 C20 C21 178.5(3) yes
C20 C21 C22 178.3(3) yes
C21 C22 C23 176.0(3) yes
C22 C23 C24 119.6(3) yes
C22 C23 C28 120.6(3) yes
C24 C23 C28 119.8(3) yes
C23 C24 C25 120.2(3) yes
C24 C25 C26 119.7(3) yes
C25 C26 C27 120.9(3) yes
C26 C27 C28 120.6(3) yes
C23 C28 C27 118.8(3) yes
C23 C28 C29 120.0(3) yes
C27 C28 C29 121.0(3) yes
C28 C29 C30 173.2(3) yes
C29 C30 C31 171.9(3) yes
C30 C31 C32 118.4(3) yes
C30 C31 C36 123.4(3) yes
C32 C31 C36 118.1(3) yes
C31 C32 C33 121.1(3) yes
C32 C33 C34 120.5(3) yes
C33 C34 C35 119.9(3) yes
C34 C35 C36 120.4(3) yes
C1 C36 C31 120.8(3) yes
C1 C36 C35 119.3(3) yes
C31 C36 C35 120.0(3) yes

loop_
_geom_bond_atom_site_label_1
_geom_bond_atom_site_label_2
_geom_bond_distance
_geom_bond_publ_flag
C1 C2 1.190(3) yes
C1 C36 1.438(4) yes
C2 C3 1.444(4) yes
C3 C4 1.392(3) yes
C3 C8 1.385(3) yes
C4 C5 1.381(4) yes
C5 C6 1.365(4) yes
C6 C7 1.377(4) yes
C7 C8 1.398(4) yes
C8 C9 1.433(4) yes
C9 C10 1.192(3) yes
C10 C11 1.373(4) yes
C11 C12 1.189(3) yes
C12 C13 1.425(4) yes
C13 C14 1.387(3) yes
C13 C18 1.399(3) yes
C14 C15 1.376(4) yes
C15 C16 1.365(4) yes
C16 C17 1.373(4) yes
C17 C18 1.389(4) yes
C18 C19 1.422(4) yes
C19 C20 1.188(4) yes
C20 C21 1.373(4) yes
C21 C22 1.194(4) yes
C22 C23 1.428(4) yes
C23 C24 1.381(4) yes
C23 C28 1.406(3) yes
C24 C25 1.382(4) yes
C25 C26 1.371(4) yes
C26 C27 1.369(4) yes
C27 C28 1.381(4) yes
C28 C29 1.429(4) yes
C29 C30 1.187(4) yes
C30 C31 1.441(4) yes
C31 C32 1.388(4) yes
C31 C36 1.390(3) yes
C32 C33 1.379(4) yes
C33 C34 1.352(4) yes
C34 C35 1.380(4) yes
C35 C36 1.389(4) yes
